data_4517807
loop_
_publ_author_name
'Wu, Xiaosong'
'Dai, Donghuan'
'Ling, Yao'
'Chen, Shuo'
'Huang, Chongyu'
'Feng, Shiyu'
'Huang, Weiguo'

_publ_section_title
;
 Organic Single-Crystal Transistor with Unique Photo Responses and Its
 Application as Light-Stimulated Synaptic Devices.
;
_journal_name_full 'ACS applied materials &amp; interfaces'
_journal_paper_doi 10.1021/acsami.0c05809
_journal_year 2020
_chemical_formula_sum 'C22 H14 S2'
_chemical_formula_weight 342.45
_space_group_crystal_system monoclinic
_space_group_IT_number 14
_space_group_name_Hall '-P 2ybc'
_space_group_name_H-M_alt 'P 1 21/c 1'
_atom_sites_solution_hydrogens geom
_audit_creation_method SHELXL-2014/6
_cell_angle_alpha 90
_cell_angle_beta 104.634(16)
_cell_angle_gamma 90
_cell_formula_units_Z 2
_cell_length_a 12.898(3)
_cell_length_b 5.9681(11)
_cell_length_c 10.871(3)
_cell_measurement_reflns_used 2062
_cell_measurement_temperature 293(2)
_cell_measurement_theta_max 27.4971
_cell_measurement_theta_min 3.2649
_cell_volume 809.7(3)
_computing_cell_refinement 'CrystalClear (Rigaku Inc., 2008)'
_computing_data_collection 'CrystalClear (Rigaku Inc., 2008)'
_computing_data_reduction 'CrystalClear (Rigaku Inc., 2008)'
_computing_structure_refinement 'SHELXL-2014/6 (Sheldrick, 2014)'
_computing_structure_solution 'SHELXT 2018/2 (Sheldrick, 2018)'
_diffrn_ambient_temperature 293(2)
_diffrn_measured_fraction_theta_full 0.997
_diffrn_measured_fraction_theta_max 0.995
_diffrn_measurement_device_type
;
Saturn724+ (2x2 bin mode)
;
_diffrn_measurement_method CCD_Profile_fitting
_diffrn_radiation_type MoK\a
_diffrn_radiation_wavelength 0.71073
_diffrn_reflns_av_R_equivalents 0.0765
_diffrn_reflns_av_unetI/netI 0.0661
_diffrn_reflns_Laue_measured_fraction_full 0.997
_diffrn_reflns_Laue_measured_fraction_max 0.995
_diffrn_reflns_limit_h_max 16
_diffrn_reflns_limit_h_min -16
_diffrn_reflns_limit_k_max 7
_diffrn_reflns_limit_k_min -7
_diffrn_reflns_limit_l_max 14
_diffrn_reflns_limit_l_min -13
_diffrn_reflns_number 6151
_diffrn_reflns_point_group_measured_fraction_full 0.997
_diffrn_reflns_point_group_measured_fraction_max 0.995
_diffrn_reflns_theta_full 25.242
_diffrn_reflns_theta_max 27.487
_diffrn_reflns_theta_min 3.265
_exptl_absorpt_coefficient_mu 0.327
_exptl_absorpt_correction_T_max 1.0000
_exptl_absorpt_correction_T_min 0.6872
_exptl_absorpt_correction_type multi-scan
_exptl_absorpt_process_details
;
CrysAlisPro 1.171.40.14a (Rigaku Oxford Diffraction, 2018)
Empirical absorption correction using spherical harmonics,
 implemented in SCALE3 ABSPACK scaling algorithm.
;
_exptl_crystal_colour Green
_exptl_crystal_density_diffrn 1.405
_exptl_crystal_description Prism
_exptl_crystal_F_000 356
_exptl_crystal_size_max 1.000
_exptl_crystal_size_mid 0.1000
_exptl_crystal_size_min 0.0500
_refine_diff_density_max 0.272
_refine_diff_density_min -0.303
_refine_diff_density_rms 0.055
_refine_ls_extinction_method none
_refine_ls_goodness_of_fit_ref 1.106
_refine_ls_hydrogen_treatment constr
_refine_ls_matrix_type full
_refine_ls_number_parameters 109
_refine_ls_number_reflns 1847
_refine_ls_number_restraints 1
_refine_ls_restrained_S_all 1.105
_refine_ls_R_factor_all 0.1014
_refine_ls_R_factor_gt 0.0673
_refine_ls_shift/su_max 0.000
_refine_ls_shift/su_mean 0.000
_refine_ls_structure_factor_coef Fsqd
_refine_ls_weighting_details 'w=1/[\s^2^(Fo^2^)+(0.0739P)^2^+0.0878P] where P=(Fo^2^+2Fc^2^)/3'
_refine_ls_weighting_scheme calc
_refine_ls_wR_factor_gt 0.1559
_refine_ls_wR_factor_ref 0.1696
_reflns_Friedel_coverage 0.000
_reflns_number_gt 1320
_reflns_number_total 1847
_reflns_threshold_expression 'I > 2\s(I)'
_cod_data_source_file am0c05809_si_001.cif
_cod_data_source_block ddh3
_cod_depositor_comments
;
The following automatic conversions were performed:

data item '_exptl_absorpt_correction_type' value 'Multi-scan' was
changed to 'multi-scan' in accordance with the
/home/data/users/saulius/crontab/automatic-downloads/rss-feeds/ACS/lib/dictionaries/cif_core.dic
dictionary named 'cif_core.dic' version 2.4.2 last updated on
2011-04-26.

Automatic conversion script
Id: cif_fix_values 7556 2019-12-06 15:28:31Z antanas 
;
_cod_original_cell_volume 809.7(4)
_cod_original_sg_symbol_H-M 'P 21/c'
_cod_database_code 4517807
_shelx_space_group_comment
;
The symmetry employed for this shelxl refinement is uniquely defined
by the following loop, which should always be used as a source of
symmetry information in preference to the above space-group names.
They are only intended as comments.
;
_shelxl_version_number 2014/6

loop_
_space_group_symop_operation_xyz
'x, y, z'
'-x, y+1/2, -z+1/2'
'-x, -y, -z'
'x, -y-1/2, z-1/2'

loop_
_atom_site_label
_atom_site_type_symbol
_atom_site_fract_x
_atom_site_fract_y
_atom_site_fract_z
_atom_site_U_iso_or_equiv
_atom_site_adp_type
_atom_site_occupancy
_atom_site_site_symmetry_order
_atom_site_calc_flag
_atom_site_refinement_flags_posn
_atom_site_refinement_flags_adp
_atom_site_refinement_flags_occupancy
_atom_site_disorder_assembly
_atom_site_disorder_group
S1 S 0.13302(8) 0.71366(17) 0.72175(11) 0.0692(4) Uani 1 1 d . . . . .
C2 C 0.0761(3) 0.6616(6) 0.8436(4) 0.0609(10) Uani 1 1 d . . . . .
H2 H 0.0232 0.7505 0.8631 0.073 Uiso 1 1 calc R U . . .
C3 C 0.1164(3) 0.4772(6) 0.9083(3) 0.0530(8) Uani 1 1 d . U . . .
H3 H 0.0941 0.4248 0.9780 0.064 Uiso 1 1 calc R U . . .
C4 C 0.1961(2) 0.3692(5) 0.8608(3) 0.0404(7) Uani 1 1 d . U . . .
H4 H 0.2312 0.2386 0.8949 0.049 Uiso 1 1 calc R U . . .
C5 C 0.2153(2) 0.4824(5) 0.7568(3) 0.0373(7) Uani 1 1 d . . . . .
C6 C 0.2960(2) 0.4340(4) 0.6878(2) 0.0328(6) Uani 1 1 d . . . . .
C7 C 0.3248(2) 0.5841(4) 0.6066(3) 0.0337(6) Uani 1 1 d . . . . .
H7 H 0.2866 0.7174 0.5884 0.040 Uiso 1 1 calc R U . . .
C8 C 0.4100(2) 0.5442(4) 0.5495(2) 0.0307(6) Uani 1 1 d . . . . .
C9 C 0.4433(2) 0.7008(4) 0.4713(2) 0.0314(6) Uani 1 1 d . . . . .
H9 H 0.4052 0.8339 0.4517 0.038 Uiso 1 1 calc R U . . .
C10 C 0.5312(2) 0.6635(4) 0.4223(2) 0.0299(6) Uani 1 1 d . . . . .
C11 C 0.5659(2) 0.8204(4) 0.3429(3) 0.0337(6) Uani 1 1 d . . . . .
H11 H 0.5312 0.9579 0.3267 0.040 Uiso 1 1 calc R U . . .
C12 C 0.6479(2) 0.7761(4) 0.2901(3) 0.0356(6) Uani 1 1 d . . . . .
H12 H 0.6683 0.8831 0.2386 0.043 Uiso 1 1 calc R U . . .

loop_
_atom_site_aniso_label
_atom_site_aniso_U_11
_atom_site_aniso_U_22
_atom_site_aniso_U_33
_atom_site_aniso_U_23
_atom_site_aniso_U_13
_atom_site_aniso_U_12
S1 0.0724(7) 0.0690(7) 0.0834(8) 0.0260(5) 0.0515(5) 0.0288(5)
C2 0.0555(19) 0.071(2) 0.068(2) -0.0004(19) 0.0371(18) 0.0144(17)
C3 0.0522(19) 0.069(2) 0.0443(19) -0.0007(16) 0.0251(15) -0.0075(16)
C4 0.0347(14) 0.0536(17) 0.0370(16) 0.0012(13) 0.0165(12) -0.0004(13)
C5 0.0347(14) 0.0415(15) 0.0381(16) -0.0016(12) 0.0136(12) -0.0036(12)
C6 0.0321(13) 0.0378(14) 0.0287(14) -0.0021(11) 0.0080(11) -0.0005(11)
C7 0.0339(13) 0.0349(14) 0.0331(15) 0.0010(11) 0.0101(11) 0.0045(11)
C8 0.0354(14) 0.0290(13) 0.0272(14) -0.0012(10) 0.0067(11) 0.0007(10)
C9 0.0351(13) 0.0283(13) 0.0317(14) 0.0009(10) 0.0101(11) 0.0043(10)
C10 0.0356(13) 0.0268(12) 0.0261(13) -0.0015(10) 0.0057(11) 0.0007(10)
C11 0.0436(15) 0.0270(13) 0.0309(14) 0.0015(10) 0.0097(12) 0.0012(11)
C12 0.0429(15) 0.0333(14) 0.0323(15) 0.0040(11) 0.0127(12) -0.0021(12)

loop_
_atom_type_symbol
_atom_type_description
_atom_type_scat_dispersion_real
_atom_type_scat_dispersion_imag
_atom_type_scat_source
C C 0.0033 0.0016 'International Tables Vol C Tables 4.2.6.8 and 6.1.1.4'
H H 0.0000 0.0000 'International Tables Vol C Tables 4.2.6.8 and 6.1.1.4'
S S 0.1246 0.1234 'International Tables Vol C Tables 4.2.6.8 and 6.1.1.4'

loop_
_geom_angle_atom_site_label_1
_geom_angle_atom_site_label_2
_geom_angle_atom_site_label_3
_geom_angle
_geom_angle_site_symmetry_1
_geom_angle_site_symmetry_3
_geom_angle_publ_flag
C2 S1 C5 92.53(16) . . ?
C3 C2 S1 112.0(3) . . ?
C3 C2 H2 124.0 . . ?
S1 C2 H2 124.0 . . ?
C2 C3 C4 113.8(3) . . ?
C2 C3 H3 123.1 . . ?
C4 C3 H3 123.1 . . ?
C5 C4 C3 111.7(3) . . ?
C5 C4 H4 124.2 . . ?
C3 C4 H4 124.2 . . ?
C4 C5 C6 128.2(3) . . ?
C4 C5 S1 110.0(2) . . ?
C6 C5 S1 121.6(2) . . ?
C7 C6 C12 118.1(3) . 3_666 ?
C7 C6 C5 123.1(2) . . ?
C12 C6 C5 118.8(2) 3_666 . ?
C6 C7 C8 122.6(2) . . ?
C6 C7 H7 118.7 . . ?
C8 C7 H7 118.7 . . ?
C9 C8 C7 123.1(2) . . ?
C9 C8 C10 118.4(2) . 3_666 ?
C7 C8 C10 118.5(2) . 3_666 ?
C10 C9 C8 122.1(2) . . ?
C10 C9 H9 119.0 . . ?
C8 C9 H9 119.0 . . ?
C9 C10 C11 122.8(2) . . ?
C9 C10 C8 119.5(2) . 3_666 ?
C11 C10 C8 117.7(2) . 3_666 ?
C12 C11 C10 122.0(2) . . ?
C12 C11 H11 119.0 . . ?
C10 C11 H11 119.0 . . ?
C11 C12 C6 121.0(3) . 3_666 ?
C11 C12 H12 119.5 . . ?
C6 C12 H12 119.5 3_666 . ?

loop_
_geom_bond_atom_site_label_1
_geom_bond_atom_site_label_2
_geom_bond_distance
_geom_bond_site_symmetry_2
_geom_bond_publ_flag
S1 C2 1.698(4) . ?
S1 C5 1.724(3) . ?
C2 C3 1.338(5) . ?
C2 H2 0.9300 . ?
C3 C4 1.417(4) . ?
C3 H3 0.9300 . ?
C4 C5 1.392(4) . ?
C4 H4 0.9300 . ?
C5 C6 1.458(4) . ?
C6 C7 1.373(4) . ?
C6 C12 1.437(4) 3_666 ?
C7 C8 1.412(4) . ?
C7 H7 0.9300 . ?
C8 C9 1.402(4) . ?
C8 C10 1.445(3) 3_666 ?
C9 C10 1.388(4) . ?
C9 H9 0.9300 . ?
C10 C11 1.421(4) . ?
C10 C8 1.445(3) 3_666 ?
C11 C12 1.350(4) . ?
C11 H11 0.9300 . ?
C12 C6 1.437(4) 3_666 ?
C12 H12 0.9300 . ?
